data_9000298
loop_
_publ_author_name
'Pabst, A.'

_publ_section_title
;
 The crystallography and structure of eitelite, Na2Mg(CO3)2
;
_journal_name_full 'American Mineralogist'
_journal_page_first 211
_journal_page_last 217
_journal_volume 58
_journal_year 1973
_chemical_formula_sum 'C2 Mg Na2 O6'
_chemical_name_mineral Eitelite
_space_group_IT_number 148
_symmetry_space_group_name_Hall '-R 3'
_symmetry_space_group_name_H-M 'R -3 :H'
_cell_angle_alpha 90
_cell_angle_beta 90
_cell_angle_gamma 120
_cell_length_a 4.942
_cell_length_b 4.942
_cell_length_c 16.406
_cell_formula_units_Z 3
_cell_volume 347.007
_database_code_amcsd 0000307
_exptl_crystal_density_diffrn 2.732
_cod_original_sg_symbol_H-M 'R -3'
_cod_original_formula_sum 'Na2 Mg C2 O6'
_cod_database_code 9000298

loop_
_space_group_symop_operation_xyz
x,y,z
2/3+x,1/3+y,1/3+z
1/3+x,2/3+y,2/3+z
y,-x+y,-z
2/3+y,1/3-x+y,1/3-z
1/3+y,2/3-x+y,2/3-z
-x+y,-x,z
2/3-x+y,1/3-x,1/3+z
1/3-x+y,2/3-x,2/3+z
-x,-y,-z
2/3-x,1/3-y,1/3-z
1/3-x,2/3-y,2/3-z
-y,x-y,z
2/3-y,1/3+x-y,1/3+z
1/3-y,2/3+x-y,2/3+z
x-y,x,-z
2/3+x-y,1/3+x,1/3-z
1/3+x-y,2/3+x,2/3-z

loop_
_atom_site_label
_atom_site_fract_x
_atom_site_fract_y
_atom_site_fract_z
_atom_site_U_iso_or_equiv
Na 0.00000 0.00000 0.19600 0.00507
Mg 0.00000 0.00000 0.00000 0.00507
C 0.00000 0.00000 0.41000 0.00507
O 0.29300 0.09200 0.41000 0.00507

loop_
_cod_related_entry_id
_cod_related_entry_database
_cod_related_entry_code
1 AMCSD 0000307
